data_2237659
loop_
_publ_author_name
'Kaur, Manpreet'
'Butcher, Ray J.'
'Jasinski, Jerry P.'
'Yathirajan, H. S.'
'Siddaraju, B. P.'

_publ_section_title
;
 Amicarbazone
;
_journal_coeditor_code LD2097
_journal_issue 4
_journal_name_full 'Acta Crystallographica Section E'
_journal_page_first o603
_journal_paper_doi 10.1107/S1600536813007782
_journal_volume 69
_journal_year 2013
_chemical_formula_iupac 'C10 H19 N5 O2'
_chemical_formula_moiety 'C10 H19 N5 O2'
_chemical_formula_sum 'C10 H19 N5 O2'
_chemical_formula_weight 241.30
_chemical_name_systematic 4-Amino-<i>N</i>-<i>tert</i>-butyl-5-oxo-3-(propan-2-yl)-1<i>H</i>-1,2,4-triazole-1-carboxamide
_space_group_IT_number 2
_symmetry_cell_setting triclinic
_symmetry_space_group_name_Hall '-P 1'
_symmetry_space_group_name_H-M 'P -1'
_atom_sites_solution_hydrogens geom
_atom_sites_solution_primary direct
_atom_sites_solution_secondary difmap
_cell_angle_alpha 92.244(2)
_cell_angle_beta 95.7020(19)
_cell_angle_gamma 93.379(2)
_cell_formula_units_Z 6
_cell_length_a 11.0298(2)
_cell_length_b 12.2135(4)
_cell_length_c 14.8542(4)
_cell_measurement_reflns_used 11341
_cell_measurement_temperature 123(2)
_cell_measurement_theta_max 75.4248
_cell_measurement_theta_min 2.9903
_cell_volume 1985.64(9)
_computing_cell_refinement 'CrysAlis PRO (Agilent, 2012)'
_computing_data_collection 'CrysAlis PRO (Agilent, 2012)'
_computing_data_reduction 'CrysAlis PRO (Agilent,  2012)'
_computing_molecular_graphics 'SHELXTL (Sheldrick, 2008)'
_computing_publication_material 'SHELXTL (Sheldrick, 2008)'
_computing_structure_refinement 'SHELXL97 (Sheldrick, 2008)'
_computing_structure_solution 'SHELXS97 (Sheldrick, 2008)'
_diffrn_ambient_temperature 123(2)
_diffrn_detector_area_resol_mean 10.5081
_diffrn_measured_fraction_theta_full 0.998
_diffrn_measured_fraction_theta_max 0.965
_diffrn_measurement_device_type 'Agilent Xcalibur (Ruby, Gemini)'
_diffrn_measurement_method '\w scans'
_diffrn_radiation_monochromator graphite
_diffrn_radiation_source 'Enhance (Cu) X-ray Source'
_diffrn_radiation_type CuK\a
_diffrn_radiation_wavelength 1.54184
_diffrn_reflns_av_R_equivalents 0.0188
_diffrn_reflns_av_sigmaI/netI 0.0217
_diffrn_reflns_limit_h_max 9
_diffrn_reflns_limit_h_min -13
_diffrn_reflns_limit_k_max 15
_diffrn_reflns_limit_k_min -13
_diffrn_reflns_limit_l_max 18
_diffrn_reflns_limit_l_min -17
_diffrn_reflns_number 13380
_diffrn_reflns_theta_full 67.50
_diffrn_reflns_theta_max 75.61
_diffrn_reflns_theta_min 2.99
_exptl_absorpt_coefficient_mu 0.721
_exptl_absorpt_correction_T_max 1.00000
_exptl_absorpt_correction_T_min 0.79117
_exptl_absorpt_correction_type multi-scan
_exptl_absorpt_process_details
;
(<i>CrysAlis PRO</i> and <i>CrysAlis RED</i>; Agilent, 2012)
;
_exptl_crystal_colour colorless
_exptl_crystal_density_diffrn 1.211
_exptl_crystal_density_method 'not measured'
_exptl_crystal_description prism
_exptl_crystal_F_000 780
_exptl_crystal_size_max 0.35
_exptl_crystal_size_mid 0.25
_exptl_crystal_size_min 0.15
_refine_diff_density_max 0.333
_refine_diff_density_min -0.283
_refine_ls_extinction_method none
_refine_ls_goodness_of_fit_ref 1.051
_refine_ls_hydrogen_treatment mixed
_refine_ls_matrix_type full
_refine_ls_number_parameters 499
_refine_ls_number_reflns 7959
_refine_ls_number_restraints 0
_refine_ls_restrained_S_all 1.051
_refine_ls_R_factor_all 0.0454
_refine_ls_R_factor_gt 0.0438
_refine_ls_shift/su_max 0.000
_refine_ls_shift/su_mean 0.000
_refine_ls_structure_factor_coef Fsqd
_refine_ls_weighting_details 'calc w=1/[\s^2^(Fo^2^)+(0.0642P)^2^+0.6558P] where P=(Fo^2^+2Fc^2^)/3'
_refine_ls_weighting_scheme calc
_refine_ls_wR_factor_gt 0.1133
_refine_ls_wR_factor_ref 0.1146
_reflns_number_gt 7592
_reflns_number_total 7959
_reflns_threshold_expression I>2sigma(I)
_cod_data_source_file ld2097.cif
_cod_data_source_block I
_cod_original_cell_volume 1985.65(9)
_cod_database_code 2237659
_cod_database_fobs_code 2237659

loop_
_symmetry_equiv_pos_as_xyz
'x, y, z'
'-x, -y, -z'

loop_
_atom_site_type_symbol
_atom_site_label
_atom_site_fract_x
_atom_site_fract_y
_atom_site_fract_z
_atom_site_U_iso_or_equiv
_atom_site_adp_type
_atom_site_calc_flag
_atom_site_refinement_flags
_atom_site_occupancy
_atom_site_symmetry_multiplicity
O O1A 0.51333(8) 0.54857(7) 0.27512(6) 0.02404(19) Uani d . 1 1
O O2A 0.79068(9) 0.61028(9) 0.49492(7) 0.0338(2) Uani d . 1 1
N N1A 0.40274(9) 0.61234(8) 0.39102(7) 0.0195(2) Uani d . 1 1
N N2A 0.28358(9) 0.60744(9) 0.34749(8) 0.0228(2) Uani d . 1 1
H H3N1 0.2623(16) 0.5362(16) 0.3316(12) 0.032(4) Uiso d . 1 1
H H3N2 0.2814(17) 0.6526(16) 0.2999(13) 0.035(4) Uiso d . 1 1
N N3A 0.55089(9) 0.64321(9) 0.50255(7) 0.0223(2) Uani d . 1 1
N N4A 0.59586(9) 0.60225(8) 0.42386(7) 0.0212(2) Uani d . 1 1
N N5A 0.75776(9) 0.56285(9) 0.34326(8) 0.0242(2) Uani d . 1 1
H H4AB 0.6995 0.5513 0.2983 0.029 Uiso calc R 1 1
C C1A 0.50547(10) 0.58304(9) 0.35331(8) 0.0196(2) Uani d . 1 1
C C2A 0.43486(11) 0.64838(9) 0.47960(8) 0.0201(2) Uani d . 1 1
C C3A 0.34541(11) 0.69354(10) 0.53838(9) 0.0237(3) Uani d . 1 1
H H4AA 0.2738 0.6391 0.5371 0.028 Uiso calc R 1 1
C C4A 0.30062(13) 0.80053(12) 0.50000(10) 0.0315(3) Uani d . 1 1
H H5AA 0.2599 0.7854 0.4387 0.047 Uiso calc R 1 1
H H5AB 0.3704 0.8535 0.4979 0.047 Uiso calc R 1 1
H H5AC 0.2429 0.8309 0.5389 0.047 Uiso calc R 1 1
C C5A 0.40205(14) 0.71189(12) 0.63627(9) 0.0305(3) Uani d . 1 1
H H6AA 0.4295 0.6423 0.6590 0.046 Uiso calc R 1 1
H H6AB 0.3411 0.7393 0.6737 0.046 Uiso calc R 1 1
H H6AC 0.4719 0.7658 0.6389 0.046 Uiso calc R 1 1
C C6A 0.72576(11) 0.59224(10) 0.42504(9) 0.0233(2) Uani d . 1 1
C C7A 0.88576(11) 0.54861(11) 0.32375(10) 0.0271(3) Uani d . 1 1
C C8A 0.96498(13) 0.65373(13) 0.34987(12) 0.0372(3) Uani d . 1 1
H H9AA 0.9690 0.6685 0.4155 0.056 Uiso calc R 1 1
H H9AB 0.9294 0.7151 0.3184 0.056 Uiso calc R 1 1
H H9AC 1.0474 0.6451 0.3325 0.056 Uiso calc R 1 1
C C9A 0.93520(13) 0.45147(13) 0.37431(11) 0.0363(3) Uani d . 1 1
H H10A 0.9283 0.4631 0.4392 0.054 Uiso calc R 1 1
H H10B 1.0211 0.4452 0.3644 0.054 Uiso calc R 1 1
H H10C 0.8879 0.3838 0.3517 0.054 Uiso calc R 1 1
C C10A 0.87979(14) 0.52432(15) 0.22191(11) 0.0389(3) Uani d . 1 1
H H11A 0.8453 0.5857 0.1898 0.058 Uiso calc R 1 1
H H11B 0.8281 0.4571 0.2055 0.058 Uiso calc R 1 1
H H11C 0.9622 0.5145 0.2049 0.058 Uiso calc R 1 1
O O1B 0.32055(8) 0.95985(7) 0.03184(6) 0.02541(19) Uani d . 1 1
O O2B 0.15234(8) 0.69360(7) 0.16012(6) 0.0269(2) Uani d . 1 1
N N1B 0.46600(9) 0.93184(8) 0.15285(7) 0.0201(2) Uani d . 1 1
N N2B 0.54880(10) 1.02214(9) 0.14557(8) 0.0242(2) Uani d . 1 1
H H3B2 0.5068(16) 1.0854(15) 0.1505(12) 0.030(4) Uiso d . 1 1
H H3B1 0.5749(17) 1.0154(15) 0.0910(13) 0.034(4) Uiso d . 1 1
N N3B 0.37300(9) 0.79451(8) 0.21715(7) 0.0221(2) Uani d . 1 1
N N4B 0.30260(9) 0.82468(8) 0.13967(7) 0.0211(2) Uani d . 1 1
N N5B 0.12373(10) 0.81232(9) 0.04498(7) 0.0258(2) Uani d . 1 1
H H4BB 0.1620 0.8634 0.0162 0.031 Uiso calc R 1 1
C C1B 0.35739(11) 0.91208(10) 0.09966(8) 0.0206(2) Uani d . 1 1
C C2B 0.46927(11) 0.86178(10) 0.22317(8) 0.0208(2) Uani d . 1 1
C C3B 0.56869(12) 0.86298(10) 0.29937(9) 0.0261(3) Uani d . 1 1
H H4BA 0.5476 0.8016 0.3388 0.031 Uiso calc R 1 1
C C4B 0.69240(13) 0.84177(13) 0.26659(12) 0.0381(3) Uani d . 1 1
H H5BA 0.6867 0.7711 0.2323 0.057 Uiso calc R 1 1
H H5BB 0.7538 0.8401 0.3189 0.057 Uiso calc R 1 1
H H5BC 0.7161 0.9005 0.2275 0.057 Uiso calc R 1 1
C C5B 0.57330(15) 0.96978(12) 0.35741(10) 0.0354(3) Uani d . 1 1
H H6BA 0.4919 0.9814 0.3757 0.053 Uiso calc R 1 1
H H6BB 0.5999 1.0314 0.3222 0.053 Uiso calc R 1 1
H H6BC 0.6311 0.9649 0.4114 0.053 Uiso calc R 1 1
C C6B 0.18508(11) 0.77003(10) 0.11635(8) 0.0214(2) Uani d . 1 1
C C7B -0.00412(14) 0.77871(12) 0.01138(11) 0.0363(3) Uani d . 1 1
C C8B -0.08729(15) 0.80880(16) 0.08385(15) 0.0514(5) Uani d . 1 1
H H9BA -0.0789 0.8883 0.0972 0.077 Uiso calc R 1 1
H H9BB -0.0640 0.7705 0.1391 0.077 Uiso calc R 1 1
H H9BC -0.1723 0.7869 0.0617 0.077 Uiso calc R 1 1
C C9B -0.0174(2) 0.65528(15) -0.01308(14) 0.0556(5) Uani d . 1 1
H H10D 0.0374 0.6378 -0.0589 0.083 Uiso calc R 1 1
H H10E -0.1019 0.6345 -0.0372 0.083 Uiso calc R 1 1
H H10F 0.0038 0.6145 0.0412 0.083 Uiso calc R 1 1
C C10B -0.0332(2) 0.84417(17) -0.07255(14) 0.0600(6) Uani d . 1 1
H H11D 0.0175 0.8216 -0.1197 0.090 Uiso calc R 1 1
H H11E -0.0162 0.9227 -0.0570 0.090 Uiso calc R 1 1
H H11F -0.1196 0.8303 -0.0948 0.090 Uiso calc R 1 1
O O1C 0.18247(8) 0.38918(7) 0.24910(6) 0.02389(19) Uani d . 1 1
O O2C 0.32253(9) 0.07163(7) 0.25786(7) 0.0297(2) Uani d . 1 1
N N1C 0.33153(9) 0.40112(8) 0.14853(7) 0.0196(2) Uani d . 1 1
N N2C 0.32178(11) 0.51004(9) 0.12243(8) 0.0232(2) Uani d . 1 1
H H3C2 0.3638(16) 0.5511(15) 0.1687(12) 0.030(4) Uiso d . 1 1
H H3C1 0.2454(19) 0.5268(16) 0.1224(13) 0.039(5) Uiso d . 1 1
N N3C 0.40591(9) 0.23804(9) 0.16020(7) 0.0222(2) Uani d . 1 1
N N4C 0.31110(9) 0.24896(8) 0.21498(7) 0.0200(2) Uani d . 1 1
N N5C 0.17403(10) 0.17616(8) 0.30715(7) 0.0227(2) Uani d . 1 1
H H4CB 0.1416 0.2398 0.3002 0.027 Uiso calc R 1 1
C C1C 0.26465(11) 0.35096(10) 0.21013(8) 0.0192(2) Uani d . 1 1
C C2C 0.41530(11) 0.33083(10) 0.12170(8) 0.0201(2) Uani d . 1 1
C C3C 0.50113(12) 0.35820(10) 0.05267(8) 0.0234(2) Uani d . 1 1
H H4CA 0.5188 0.4396 0.0556 0.028 Uiso calc R 1 1
C C4C 0.62141(13) 0.30430(13) 0.07196(11) 0.0349(3) Uani d . 1 1
H H5CA 0.6552 0.3228 0.1346 0.052 Uiso calc R 1 1
H H5CB 0.6792 0.3309 0.0305 0.052 Uiso calc R 1 1
H H5CC 0.6073 0.2245 0.0632 0.052 Uiso calc R 1 1
C C5C 0.43789(14) 0.32422(13) -0.04145(9) 0.0346(3) Uani d . 1 1
H H6CA 0.3638 0.3642 -0.0527 0.052 Uiso calc R 1 1
H H6CB 0.4160 0.2451 -0.0447 0.052 Uiso calc R 1 1
H H6CC 0.4933 0.3415 -0.0873 0.052 Uiso calc R 1 1
C C6C 0.27048(11) 0.15583(10) 0.26283(8) 0.0208(2) Uani d . 1 1
C C7C 0.11856(12) 0.09791(10) 0.36725(9) 0.0257(3) Uani d . 1 1
C C8C 0.07780(17) -0.01067(13) 0.31583(12) 0.0425(4) Uani d . 1 1
H H9CA 0.1492 -0.0449 0.2957 0.064 Uiso calc R 1 1
H H9CB 0.0209 0.0029 0.2631 0.064 Uiso calc R 1 1
H H9CC 0.0371 -0.0597 0.3557 0.064 Uiso calc R 1 1
C C9C 0.21050(15) 0.08115(13) 0.44839(10) 0.0356(3) Uani d . 1 1
H H10G 0.2817 0.0472 0.4276 0.053 Uiso calc R 1 1
H H10H 0.1725 0.0331 0.4904 0.053 Uiso calc R 1 1
H H10I 0.2363 0.1523 0.4793 0.053 Uiso calc R 1 1
C C10C 0.00908(15) 0.15331(13) 0.39930(12) 0.0402(4) Uani d . 1 1
H H11G 0.0366 0.2242 0.4299 0.060 Uiso calc R 1 1
H H11H -0.0301 0.1064 0.4415 0.060 Uiso calc R 1 1
H H11I -0.0496 0.1649 0.3470 0.060 Uiso calc R 1 1

loop_
_atom_site_aniso_label
_atom_site_aniso_U_11
_atom_site_aniso_U_22
_atom_site_aniso_U_33
_atom_site_aniso_U_12
_atom_site_aniso_U_13
_atom_site_aniso_U_23
O1A 0.0203(4) 0.0274(4) 0.0250(4) 0.0057(3) 0.0033(3) -0.0002(3)
O2A 0.0208(4) 0.0459(6) 0.0339(5) 0.0082(4) -0.0026(4) -0.0038(4)
N1A 0.0158(5) 0.0186(5) 0.0244(5) 0.0027(4) 0.0026(4) 0.0020(4)
N2A 0.0144(5) 0.0250(5) 0.0287(5) 0.0030(4) 0.0003(4) 0.0006(4)
N3A 0.0208(5) 0.0224(5) 0.0246(5) 0.0050(4) 0.0040(4) 0.0009(4)
N4A 0.0171(5) 0.0221(5) 0.0249(5) 0.0052(4) 0.0035(4) 0.0010(4)
N5A 0.0155(5) 0.0280(5) 0.0297(5) 0.0044(4) 0.0032(4) 0.0028(4)
C1A 0.0166(5) 0.0164(5) 0.0266(6) 0.0031(4) 0.0036(4) 0.0045(4)
C2A 0.0208(6) 0.0157(5) 0.0247(6) 0.0026(4) 0.0038(4) 0.0037(4)
C3A 0.0217(6) 0.0226(6) 0.0280(6) 0.0032(5) 0.0073(5) 0.0004(5)
C4A 0.0333(7) 0.0283(7) 0.0341(7) 0.0140(5) 0.0036(6) -0.0015(5)
C5A 0.0368(7) 0.0288(7) 0.0272(6) 0.0071(5) 0.0069(5) 0.0009(5)
C6A 0.0160(6) 0.0211(6) 0.0332(7) 0.0050(4) 0.0022(5) 0.0036(5)
C7A 0.0173(6) 0.0293(7) 0.0365(7) 0.0057(5) 0.0075(5) 0.0044(5)
C8A 0.0201(6) 0.0352(8) 0.0571(9) 0.0007(5) 0.0088(6) 0.0016(7)
C9A 0.0255(7) 0.0365(8) 0.0501(9) 0.0132(6) 0.0109(6) 0.0102(6)
C10A 0.0283(7) 0.0515(9) 0.0388(8) 0.0049(6) 0.0124(6) 0.0011(7)
O1B 0.0264(4) 0.0276(5) 0.0227(4) 0.0022(4) 0.0015(3) 0.0088(3)
O2B 0.0252(4) 0.0241(4) 0.0314(5) -0.0006(3) 0.0015(4) 0.0074(4)
N1B 0.0200(5) 0.0179(5) 0.0230(5) 0.0025(4) 0.0027(4) 0.0027(4)
N2B 0.0236(5) 0.0193(5) 0.0302(6) -0.0007(4) 0.0045(4) 0.0040(4)
N3B 0.0222(5) 0.0221(5) 0.0220(5) 0.0042(4) -0.0005(4) 0.0051(4)
N4B 0.0208(5) 0.0220(5) 0.0205(5) 0.0020(4) 0.0003(4) 0.0052(4)
N5B 0.0237(5) 0.0282(5) 0.0249(5) -0.0014(4) -0.0011(4) 0.0062(4)
C1B 0.0211(6) 0.0202(5) 0.0214(5) 0.0038(4) 0.0051(4) 0.0017(4)
C2B 0.0222(6) 0.0177(5) 0.0231(6) 0.0054(4) 0.0024(4) 0.0024(4)
C3B 0.0265(6) 0.0220(6) 0.0286(6) 0.0036(5) -0.0052(5) 0.0040(5)
C4B 0.0259(7) 0.0384(8) 0.0491(9) 0.0114(6) -0.0060(6) 0.0020(6)
C5B 0.0417(8) 0.0307(7) 0.0311(7) 0.0070(6) -0.0101(6) -0.0026(6)
C6B 0.0212(6) 0.0212(6) 0.0219(6) 0.0026(4) 0.0029(4) 0.0006(4)
C7B 0.0317(7) 0.0334(7) 0.0396(8) -0.0063(6) -0.0143(6) 0.0074(6)
C8B 0.0243(7) 0.0490(10) 0.0815(14) 0.0017(7) 0.0040(8) 0.0148(9)
C9B 0.0708(13) 0.0385(9) 0.0495(10) -0.0147(8) -0.0227(9) -0.0014(7)
C10B 0.0620(12) 0.0555(11) 0.0538(11) -0.0152(9) -0.0334(9) 0.0199(9)
O1C 0.0243(4) 0.0211(4) 0.0284(4) 0.0056(3) 0.0095(3) 0.0046(3)
O2C 0.0361(5) 0.0217(4) 0.0348(5) 0.0100(4) 0.0133(4) 0.0084(4)
N1C 0.0209(5) 0.0180(5) 0.0207(5) 0.0024(4) 0.0038(4) 0.0036(4)
N2C 0.0261(6) 0.0181(5) 0.0265(5) 0.0040(4) 0.0047(4) 0.0066(4)
N3C 0.0222(5) 0.0221(5) 0.0240(5) 0.0036(4) 0.0085(4) 0.0023(4)
N4C 0.0205(5) 0.0195(5) 0.0213(5) 0.0038(4) 0.0060(4) 0.0036(4)
N5C 0.0254(5) 0.0197(5) 0.0252(5) 0.0052(4) 0.0074(4) 0.0081(4)
C1C 0.0199(5) 0.0187(5) 0.0187(5) 0.0009(4) 0.0006(4) 0.0027(4)
C2C 0.0204(6) 0.0198(5) 0.0202(5) 0.0017(4) 0.0022(4) 0.0003(4)
C3C 0.0261(6) 0.0207(6) 0.0245(6) -0.0005(5) 0.0091(5) 0.0019(4)
C4C 0.0281(7) 0.0365(7) 0.0432(8) 0.0047(6) 0.0152(6) 0.0083(6)
C5C 0.0383(8) 0.0413(8) 0.0243(6) -0.0086(6) 0.0101(6) 0.0004(6)
C6C 0.0244(6) 0.0193(6) 0.0189(5) 0.0021(4) 0.0016(4) 0.0045(4)
C7C 0.0281(6) 0.0231(6) 0.0281(6) 0.0027(5) 0.0094(5) 0.0098(5)
C8C 0.0496(9) 0.0309(8) 0.0464(9) -0.0112(7) 0.0099(7) 0.0037(6)
C9C 0.0412(8) 0.0385(8) 0.0292(7) 0.0065(6) 0.0063(6) 0.0150(6)
C10C 0.0350(8) 0.0403(8) 0.0512(9) 0.0100(6) 0.0222(7) 0.0198(7)

loop_
_atom_type_symbol
_atom_type_description
_atom_type_scat_dispersion_real
_atom_type_scat_dispersion_imag
_atom_type_scat_source
C C 0.0181 0.0091 'International Tables Vol C Tables 4.2.6.8 and 6.1.1.4'
H H 0.0000 0.0000 'International Tables Vol C Tables 4.2.6.8 and 6.1.1.4'
N N 0.0311 0.0180 'International Tables Vol C Tables 4.2.6.8 and 6.1.1.4'
O O 0.0492 0.0322 'International Tables Vol C Tables 4.2.6.8 and 6.1.1.4'

loop_
_geom_angle_atom_site_label_1
_geom_angle_atom_site_label_2
_geom_angle_atom_site_label_3
_geom_angle
C1A N1A C2A 109.01(10)
C1A N1A N2A 126.31(10)
C2A N1A N2A 124.69(10)
N1A N2A H3N1 107.3(11)
N1A N2A H3N2 109.0(12)
H3N1 N2A H3N2 114.1(16)
C2A N3A N4A 104.12(10)
C1A N4A N3A 112.25(9)
C1A N4A C6A 129.36(10)
N3A N4A C6A 118.27(10)
C6A N5A C7A 123.99(11)
C6A N5A H4AB 118.0
C7A N5A H4AB 118.0
O1A C1A N1A 127.90(11)
O1A C1A N4A 129.20(11)
N1A C1A N4A 102.90(10)
N3A C2A N1A 111.70(10)
N3A C2A C3A 125.55(11)
N1A C2A C3A 122.66(11)
C2A C3A C5A 111.00(11)
C2A C3A C4A 109.25(10)
C5A C3A C4A 111.24(11)
C2A C3A H4AA 108.4
C5A C3A H4AA 108.4
C4A C3A H4AA 108.4
C3A C4A H5AA 109.5
C3A C4A H5AB 109.5
H5AA C4A H5AB 109.5
C3A C4A H5AC 109.5
H5AA C4A H5AC 109.5
H5AB C4A H5AC 109.5
C3A C5A H6AA 109.5
C3A C5A H6AB 109.5
H6AA C5A H6AB 109.5
C3A C5A H6AC 109.5
H6AA C5A H6AC 109.5
H6AB C5A H6AC 109.5
O2A C6A N5A 128.31(12)
O2A C6A N4A 119.58(12)
N5A C6A N4A 112.11(11)
N5A C7A C10A 105.80(11)
N5A C7A C8A 110.33(11)
C10A C7A C8A 109.89(12)
N5A C7A C9A 109.66(11)
C10A C7A C9A 109.83(12)
C8A C7A C9A 111.18(12)
C7A C8A H9AA 109.5
C7A C8A H9AB 109.5
H9AA C8A H9AB 109.5
C7A C8A H9AC 109.5
H9AA C8A H9AC 109.5
H9AB C8A H9AC 109.5
C7A C9A H10A 109.5
C7A C9A H10B 109.5
H10A C9A H10B 109.5
C7A C9A H10C 109.5
H10A C9A H10C 109.5
H10B C9A H10C 109.5
C7A C10A H11A 109.5
C7A C10A H11B 109.5
H11A C10A H11B 109.5
C7A C10A H11C 109.5
H11A C10A H11C 109.5
H11B C10A H11C 109.5
C1B N1B C2B 108.91(10)
C1B N1B N2B 124.54(10)
C2B N1B N2B 125.57(10)
N1B N2B H3B2 107.8(11)
N1B N2B H3B1 106.6(12)
H3B2 N2B H3B1 110.3(16)
C2B N3B N4B 104.24(10)
C1B N4B N3B 112.05(10)
C1B N4B C6B 129.10(10)
N3B N4B C6B 118.67(10)
C6B N5B C7B 124.13(11)
C6B N5B H4BB 117.9
C7B N5B H4BB 117.9
O1B C1B N1B 127.81(11)
O1B C1B N4B 129.22(11)
N1B C1B N4B 102.95(10)
N3B C2B N1B 111.74(11)
N3B C2B C3B 123.07(11)
N1B C2B C3B 125.18(11)
C2B C3B C4B 112.37(11)
C2B C3B C5B 110.69(11)
C4B C3B C5B 111.95(12)
C2B C3B H4BA 107.2
C4B C3B H4BA 107.2
C5B C3B H4BA 107.2
C3B C4B H5BA 109.5
C3B C4B H5BB 109.5
H5BA C4B H5BB 109.5
C3B C4B H5BC 109.5
H5BA C4B H5BC 109.5
H5BB C4B H5BC 109.5
C3B C5B H6BA 109.5
C3B C5B H6BB 109.5
H6BA C5B H6BB 109.5
C3B C5B H6BC 109.5
H6BA C5B H6BC 109.5
H6BB C5B H6BC 109.5
O2B C6B N5B 127.90(12)
O2B C6B N4B 119.55(11)
N5B C6B N4B 112.54(10)
N5B C7B C10B 105.72(13)
N5B C7B C8B 109.22(13)
C10B C7B C8B 110.02(16)
N5B C7B C9B 110.28(14)
C10B C7B C9B 110.52(15)
C8B C7B C9B 110.95(15)
C7B C8B H9BA 109.5
C7B C8B H9BB 109.5
H9BA C8B H9BB 109.5
C7B C8B H9BC 109.5
H9BA C8B H9BC 109.5
H9BB C8B H9BC 109.5
C7B C9B H10D 109.5
C7B C9B H10E 109.5
H10D C9B H10E 109.5
C7B C9B H10F 109.5
H10D C9B H10F 109.5
H10E C9B H10F 109.5
C7B C10B H11D 109.5
C7B C10B H11E 109.5
H11D C10B H11E 109.5
C7B C10B H11F 109.5
H11D C10B H11F 109.5
H11E C10B H11F 109.5
C1C N1C C2C 109.08(10)
C1C N1C N2C 125.18(10)
C2C N1C N2C 125.58(10)
N1C N2C H3C2 104.3(11)
N1C N2C H3C1 108.9(12)
H3C2 N2C H3C1 105.8(17)
C2C N3C N4C 104.58(10)
C1C N4C N3C 111.95(9)
C1C N4C C6C 128.99(10)
N3C N4C C6C 118.94(10)
C6C N5C C7C 123.83(10)
C6C N5C H4CB 118.1
C7C N5C H4CB 118.1
O1C C1C N1C 127.35(11)
O1C C1C N4C 129.76(11)
N1C C1C N4C 102.87(10)
N3C C2C N1C 111.48(10)
N3C C2C C3C 125.19(11)
N1C C2C C3C 123.25(11)
C2C C3C C4C 111.38(11)
C2C C3C C5C 108.67(10)
C4C C3C C5C 112.05(12)
C2C C3C H4CA 108.2
C4C C3C H4CA 108.2
C5C C3C H4CA 108.2
C3C C4C H5CA 109.5
C3C C4C H5CB 109.5
H5CA C4C H5CB 109.5
C3C C4C H5CC 109.5
H5CA C4C H5CC 109.5
H5CB C4C H5CC 109.5
C3C C5C H6CA 109.5
C3C C5C H6CB 109.5
H6CA C5C H6CB 109.5
C3C C5C H6CC 109.5
H6CA C5C H6CC 109.5
H6CB C5C H6CC 109.5
O2C C6C N5C 128.46(11)
O2C C6C N4C 119.36(11)
N5C C6C N4C 112.16(10)
N5C C7C C9C 109.05(11)
N5C C7C C8C 110.71(11)
C9C C7C C8C 111.28(12)
N5C C7C C10C 105.50(10)
C9C C7C C10C 109.49(12)
C8C C7C C10C 110.63(13)
C7C C8C H9CA 109.5
C7C C8C H9CB 109.5
H9CA C8C H9CB 109.5
C7C C8C H9CC 109.5
H9CA C8C H9CC 109.5
H9CB C8C H9CC 109.5
C7C C9C H10G 109.5
C7C C9C H10H 109.5
H10G C9C H10H 109.5
C7C C9C H10I 109.5
H10G C9C H10I 109.5
H10H C9C H10I 109.5
C7C C10C H11G 109.5
C7C C10C H11H 109.5
H11G C10C H11H 109.5
C7C C10C H11I 109.5
H11G C10C H11I 109.5
H11H C10C H11I 109.5

loop_
_geom_bond_atom_site_label_1
_geom_bond_atom_site_label_2
_geom_bond_distance
O1A C1A 1.2329(15)
O2A C6A 1.2061(16)
N1A C1A 1.3725(15)
N1A C2A 1.3764(16)
N1A N2A 1.4028(14)
N2A H3N1 0.904(19)
N2A H3N2 0.91(2)
N3A C2A 1.2971(16)
N3A N4A 1.4004(14)
N4A C1A 1.3757(16)
N4A C6A 1.4435(15)
N5A C6A 1.3398(17)
N5A C7A 1.4879(15)
N5A H4AB 0.8800
C2A C3A 1.4959(16)
C3A C5A 1.5271(19)
C3A C4A 1.5346(18)
C3A H4AA 1.0000
C4A H5AA 0.9800
C4A H5AB 0.9800
C4A H5AC 0.9800
C5A H6AA 0.9800
C5A H6AB 0.9800
C5A H6AC 0.9800
C7A C10A 1.524(2)
C7A C8A 1.524(2)
C7A C9A 1.5276(19)
C8A H9AA 0.9800
C8A H9AB 0.9800
C8A H9AC 0.9800
C9A H10A 0.9800
C9A H10B 0.9800
C9A H10C 0.9800
C10A H11A 0.9800
C10A H11B 0.9800
C10A H11C 0.9800
O1B C1B 1.2301(15)
O2B C6B 1.2161(15)
N1B C1B 1.3713(16)
N1B C2B 1.3750(15)
N1B N2B 1.4044(14)
N2B H3B2 0.929(19)
N2B H3B1 0.89(2)
N3B C2B 1.2973(17)
N3B N4B 1.3974(14)
N4B C1B 1.3794(16)
N4B C6B 1.4270(16)
N5B C6B 1.3380(16)
N5B C7B 1.4771(17)
N5B H4BB 0.8800
C2B C3B 1.4948(17)
C3B C4B 1.526(2)
C3B C5B 1.5306(19)
C3B H4BA 1.0000
C4B H5BA 0.9800
C4B H5BB 0.9800
C4B H5BC 0.9800
C5B H6BA 0.9800
C5B H6BB 0.9800
C5B H6BC 0.9800
C7B C10B 1.525(2)
C7B C8B 1.530(3)
C7B C9B 1.532(2)
C8B H9BA 0.9800
C8B H9BB 0.9800
C8B H9BC 0.9800
C9B H10D 0.9800
C9B H10E 0.9800
C9B H10F 0.9800
C10B H11D 0.9800
C10B H11E 0.9800
C10B H11F 0.9800
O1C C1C 1.2278(15)
O2C C6C 1.2103(16)
N1C C1C 1.3717(15)
N1C C2C 1.3746(16)
N1C N2C 1.4072(14)
N2C H3C2 0.906(18)
N2C H3C1 0.88(2)
N3C C2C 1.2926(16)
N3C N4C 1.3967(14)
N4C C1C 1.3764(15)
N4C C6C 1.4373(15)
N5C C6C 1.3358(16)
N5C C7C 1.4802(15)
N5C H4CB 0.8800
C2C C3C 1.4972(16)
C3C C4C 1.5224(19)
C3C C5C 1.5298(19)
C3C H4CA 1.0000
C4C H5CA 0.9800
C4C H5CB 0.9800
C4C H5CC 0.9800
C5C H6CA 0.9800
C5C H6CB 0.9800
C5C H6CC 0.9800
C7C C9C 1.5243(19)
C7C C8C 1.525(2)
C7C C10C 1.5258(19)
C8C H9CA 0.9800
C8C H9CB 0.9800
C8C H9CC 0.9800
C9C H10G 0.9800
C9C H10H 0.9800
C9C H10I 0.9800
C10C H11G 0.9800
C10C H11H 0.9800
C10C H11I 0.9800

loop_
_geom_hbond_atom_site_label_D
_geom_hbond_atom_site_label_H
_geom_hbond_atom_site_label_A
_geom_hbond_site_symmetry_A
_geom_hbond_distance_DH
_geom_hbond_distance_HA
_geom_hbond_distance_DA
_geom_hbond_angle_DHA
N2A H3N1 O1C . 0.904(19) 2.220(19) 3.0832(14) 159.6(15)
N2A H3N2 N3B . 0.91(2) 2.40(2) 3.2251(15) 150.9(15)
N2A H3N2 O2B . 0.91(2) 2.483(19) 3.2492(14) 141.7(15)
N5A H4AB O1A . 0.88 2.05 2.7770(14) 139.8
N2B H3B2 N3C 1_565 0.929(19) 2.233(19) 3.1619(15) 179.1(15)
N2B H3B1 O1B 2_675 0.89(2) 2.27(2) 3.1356(15) 163.1(16)
N5B H4BB O1B . 0.88 2.04 2.7655(14) 139.2
N2C H3C2 O1A . 0.906(18) 2.171(18) 2.9455(15) 143.1(15)
N2C H3C1 O2B . 0.88(2) 2.41(2) 3.0718(14) 132.8(16)
N5C H4CB O1C . 0.88 2.05 2.7721(13) 139.1

loop_
_geom_torsion_atom_site_label_1
_geom_torsion_atom_site_label_2
_geom_torsion_atom_site_label_3
_geom_torsion_atom_site_label_4
_geom_torsion
C2A N3A N4A C1A 0.10(13)
C2A N3A N4A C6A 176.55(10)
C2A N1A C1A O1A -178.86(12)
N2A N1A C1A O1A 0.90(19)
C2A N1A C1A N4A 0.84(12)
N2A N1A C1A N4A -179.39(10)
N3A N4A C1A O1A 179.11(11)
C6A N4A C1A O1A 3.2(2)
N3A N4A C1A N1A -0.59(12)
C6A N4A C1A N1A -176.55(11)
N4A N3A C2A N1A 0.46(13)
N4A N3A C2A C3A -176.14(11)
C1A N1A C2A N3A -0.86(13)
N2A N1A C2A N3A 179.37(10)
C1A N1A C2A C3A 175.85(10)
N2A N1A C2A C3A -3.92(17)
N3A C2A C3A C5A -11.65(17)
N1A C2A C3A C5A 172.11(11)
N3A C2A C3A C4A 111.38(14)
N1A C2A C3A C4A -64.86(15)
C7A N5A C6A O2A -1.1(2)
C7A N5A C6A N4A 178.68(11)
C1A N4A C6A O2A -178.10(12)
N3A N4A C6A O2A 6.15(17)
C1A N4A C6A N5A 2.10(18)
N3A N4A C6A N5A -173.65(10)
C6A N5A C7A C10A -175.58(12)
C6A N5A C7A C8A -56.76(17)
C6A N5A C7A C9A 66.03(16)
C2B N3B N4B C1B -0.70(13)
C2B N3B N4B C6B -176.31(10)
C2B N1B C1B O1B 178.39(12)
N2B N1B C1B O1B 9.2(2)
C2B N1B C1B N4B -3.08(12)
N2B N1B C1B N4B -172.31(10)
N3B N4B C1B O1B -179.14(12)
C6B N4B C1B O1B -4.1(2)
N3B N4B C1B N1B 2.37(13)
C6B N4B C1B N1B 177.41(11)
N4B N3B C2B N1B -1.35(13)
N4B N3B C2B C3B 177.19(11)
C1B N1B C2B N3B 2.95(14)
N2B N1B C2B N3B 172.03(11)
C1B N1B C2B C3B -175.55(11)
N2B N1B C2B C3B -6.47(19)
N3B C2B C3B C4B 120.86(14)
N1B C2B C3B C4B -60.80(16)
N3B C2B C3B C5B -113.15(14)
N1B C2B C3B C5B 65.18(17)
C7B N5B C6B O2B 6.4(2)
C7B N5B C6B N4B -174.12(12)
C1B N4B C6B O2B 179.99(12)
N3B N4B C6B O2B -5.26(17)
C1B N4B C6B N5B 0.45(18)
N3B N4B C6B N5B 175.21(10)
C6B N5B C7B C10B -177.48(15)
C6B N5B C7B C8B 64.18(17)
C6B N5B C7B C9B -57.99(19)
C2C N3C N4C C1C -1.08(13)
C2C N3C N4C C6C 175.35(10)
C2C N1C C1C O1C 179.41(12)
N2C N1C C1C O1C 3.8(2)
C2C N1C C1C N4C -1.73(12)
N2C N1C C1C N4C -177.36(10)
N3C N4C C1C O1C -179.44(12)
C6C N4C C1C O1C 4.6(2)
N3C N4C C1C N1C 1.74(13)
C6C N4C C1C N1C -174.23(11)
N4C N3C C2C N1C -0.09(13)
N4C N3C C2C C3C -177.01(11)
C1C N1C C2C N3C 1.21(14)
N2C N1C C2C N3C 176.81(11)
C1C N1C C2C C3C 178.20(11)
N2C N1C C2C C3C -6.20(18)
N3C C2C C3C C4C -35.08(17)
N1C C2C C3C C4C 148.34(12)
N3C C2C C3C C5C 88.83(15)
N1C C2C C3C C5C -87.75(14)
C7C N5C C6C O2C 5.9(2)
C7C N5C C6C N4C -175.50(11)
C1C N4C C6C O2C 178.93(12)
N3C N4C C6C O2C 3.20(17)
C1C N4C C6C N5C 0.15(18)
N3C N4C C6C N5C -175.58(10)
C6C N5C C7C C9C 64.87(16)
C6C N5C C7C C8C -57.90(17)
C6C N5C C7C C10C -177.61(13)

loop_
_cod_related_entry_id
_cod_related_entry_database
_cod_related_entry_code
1 ChemSpider 135660
